data_1512161
loop_
_publ_author_name
'Fan, Yaqin'
'Wang, Yi'
'Liu, Peipei'
'Fu, Peng'
'Zhu, Tonghan'
'Wang, Wei'
'Zhu, Weiming'

_publ_section_title
;
 Indole-Diterpenoids with Anti-H1N1 Activity from the Aciduric Fungus
 Penicillium camemberti OUCMDZ-1492.
;
_journal_issue 7
_journal_name_full 'Journal of natural products'
_journal_page_first 1328
_journal_page_last 1336
_journal_paper_doi 10.1021/np400304q
_journal_volume 76
_journal_year 2013
_chemical_formula_sum 'C30 H46 N O2 S'
_chemical_formula_weight 484.74
_chemical_name_systematic
; 
 ? 
;
_space_group_IT_number 19
_symmetry_cell_setting orthorhombic
_symmetry_space_group_name_Hall 'P 2ac 2ab'
_symmetry_space_group_name_H-M 'P 21 21 21'
_atom_sites_solution_hydrogens geom
_atom_sites_solution_primary direct
_atom_sites_solution_secondary difmap
_audit_creation_method SHELXL-97
_cell_angle_alpha 90.00
_cell_angle_beta 90.00
_cell_angle_gamma 90.00
_cell_formula_units_Z 4
_cell_length_a 8.1634(5)
_cell_length_b 12.7824(8)
_cell_length_c 26.7737(17)
_cell_measurement_reflns_used 3119
_cell_measurement_temperature 298(2)
_cell_measurement_theta_max 20.544
_cell_measurement_theta_min 2.609
_cell_volume 2793.8(3)
_computing_cell_refinement 'Bruker SMART'
_computing_data_collection 'Bruker SMART'
_computing_data_reduction 'Bruker SAINT'
_computing_molecular_graphics 'Bruker SHELXTL'
_computing_publication_material 'Bruker SHELXTL'
_computing_structure_refinement 'SHELXL-97 (Sheldrick, 1997)'
_computing_structure_solution 'SHELXS-97 (Sheldrick, 1990)'
_diffrn_ambient_temperature 298(2)
_diffrn_measured_fraction_theta_full 0.999
_diffrn_measured_fraction_theta_max 0.999
_diffrn_measurement_device_type 'CCD area detector'
_diffrn_measurement_method 'phi and omega scans'
_diffrn_radiation_monochromator graphite
_diffrn_radiation_source 'fine-focus sealed tube'
_diffrn_radiation_type MoK\a
_diffrn_radiation_wavelength 0.71073
_diffrn_reflns_av_R_equivalents 0.0684
_diffrn_reflns_av_sigmaI/netI 0.0853
_diffrn_reflns_limit_h_max 9
_diffrn_reflns_limit_h_min -9
_diffrn_reflns_limit_k_max 15
_diffrn_reflns_limit_k_min -14
_diffrn_reflns_limit_l_max 18
_diffrn_reflns_limit_l_min -31
_diffrn_reflns_number 13650
_diffrn_reflns_theta_full 25.02
_diffrn_reflns_theta_max 25.02
_diffrn_reflns_theta_min 2.61
_exptl_absorpt_coefficient_mu 0.142
_exptl_absorpt_correction_T_max 0.9722
_exptl_absorpt_correction_T_min 0.9389
_exptl_absorpt_correction_type multi-scan
_exptl_absorpt_process_details sadabs
_exptl_crystal_density_diffrn 1.152
_exptl_crystal_density_meas 0
_exptl_crystal_density_method 'not measured'
_exptl_crystal_F_000 1060
_exptl_crystal_size_max 0.45
_exptl_crystal_size_mid 0.21
_exptl_crystal_size_min 0.20
_refine_diff_density_max 0.185
_refine_diff_density_min -0.418
_refine_diff_density_rms 0.043
_refine_ls_abs_structure_details 'Flack H D (1983), Acta Cryst. A39, 876-881'
_refine_ls_abs_structure_Flack -0.14(12)
_refine_ls_extinction_method none
_refine_ls_goodness_of_fit_ref 1.047
_refine_ls_hydrogen_treatment mixed
_refine_ls_matrix_type full
_refine_ls_number_parameters 307
_refine_ls_number_reflns 4930
_refine_ls_number_restraints 0
_refine_ls_restrained_S_all 1.047
_refine_ls_R_factor_all 0.1050
_refine_ls_R_factor_gt 0.0539
_refine_ls_shift/su_max 0.001
_refine_ls_shift/su_mean 0.000
_refine_ls_structure_factor_coef Fsqd
_refine_ls_weighting_details 'calc w=1/[\s^2^(Fo^2^)+(0.0461P)^2^+0.0000P] where P=(Fo^2^+2Fc^2^)/3'
_refine_ls_weighting_scheme calc
_refine_ls_wR_factor_gt 0.1073
_refine_ls_wR_factor_ref 0.1253
_reflns_number_gt 2845
_reflns_number_total 4930
_reflns_threshold_expression >2sigma(I)
_cod_data_source_file np400304q_si_005.cif
_cod_data_source_block 120922c
_cod_depositor_comments
;
The following automatic conversions were performed:

'_symmetry_cell_setting' value 'Orthorhombic' changed to
'orthorhombic' according to
/home/saulius/struct/CIF-dictionaries/cif_core.dic dictionary named
'cif_core.dic' version 2.4.2 from 2011-04-26.

Automatic conversion script
Id: cif_fix_values 1891 2012-01-12 08:04:46Z andrius 
;
_cod_original_sg_symbol_H-M P2(1)2(1)2(1)
_cod_database_code 1512161

loop_
_symmetry_equiv_pos_as_xyz
'x, y, z'
'-x+1/2, -y, z+1/2'
'-x, y+1/2, -z+1/2'
'x+1/2, -y+1/2, -z'

loop_
_atom_site_label
_atom_site_type_symbol
_atom_site_fract_x
_atom_site_fract_y
_atom_site_fract_z
_atom_site_U_iso_or_equiv
_atom_site_adp_type
_atom_site_occupancy
_atom_site_symmetry_multiplicity
_atom_site_calc_flag
_atom_site_refinement_flags
N12 N 0.3474(3) 0.6412(2) 0.89165(10) 0.0430(7) Uani 1 1 d .
H12 H 0.2785 0.6503 0.8677 0.052 Uiso 1 1 calc R
O1 O -0.1140(3) 0.20614(19) 0.78782(9) 0.0678(8) Uani 1 1 d .
H1 H -0.1144 0.2076 0.7572 0.102 Uiso 1 1 calc R
O2 O 1.0995(3) 0.71305(19) 0.81993(9) 0.0639(8) Uani 1 1 d .
S1 S 0.93124(13) 0.75166(8) 0.83319(4) 0.0666(3) Uani 1 1 d .
C2 C 0.3288(6) -0.0281(3) 0.79187(14) 0.0585(11) Uani 1 1 d .
H2 H 0.2420 -0.0723 0.7840 0.070 Uiso 1 1 calc R
C3 C 0.2853(6) 0.0809(3) 0.80406(17) 0.0770(13) Uani 1 1 d .
H3A H 0.2595 0.1177 0.7734 0.092 Uiso 1 1 calc R
H3B H 0.3798 0.1149 0.8189 0.092 Uiso 1 1 calc R
C4 C 0.1418(5) 0.0909(2) 0.83940(14) 0.0519(10) Uani 1 1 d .
H4A H 0.1685 0.0531 0.8697 0.062 Uiso 1 1 calc R
H4B H 0.0486 0.0560 0.8243 0.062 Uiso 1 1 calc R
C5 C 0.3096(5) 0.2161(3) 0.92324(13) 0.0579(11) Uani 1 1 d .
H5A H 0.2308 0.2199 0.9503 0.069 Uiso 1 1 calc R
H5B H 0.3308 0.1427 0.9166 0.069 Uiso 1 1 calc R
C6 C 0.4680(5) 0.2677(3) 0.93993(13) 0.0593(11) Uani 1 1 d .
H6A H 0.5032 0.2382 0.9715 0.071 Uiso 1 1 calc R
H6B H 0.5532 0.2552 0.9154 0.071 Uiso 1 1 calc R
C7 C 0.5731(5) 0.4575(3) 0.96683(13) 0.0546(10) Uani 1 1 d .
H7A H 0.5786 0.4544 1.0030 0.065 Uiso 1 1 calc R
H7B H 0.6803 0.4428 0.9529 0.065 Uiso 1 1 calc R
C8 C 0.6259(5) 0.7346(3) 0.98469(13) 0.0575(11) Uani 1 1 d .
H8 H 0.6953 0.7049 1.0083 0.069 Uiso 1 1 calc R
C9 C 0.6168(5) 0.8421(3) 0.97978(15) 0.0681(13) Uani 1 1 d .
H9 H 0.6805 0.8847 1.0001 0.082 Uiso 1 1 calc R
C10 C 0.5127(6) 0.8871(3) 0.94446(15) 0.0637(12) Uani 1 1 d .
H10 H 0.5065 0.9596 0.9421 0.076 Uiso 1 1 calc R
C11 C 0.4197(5) 0.8269(3) 0.91320(13) 0.0528(10) Uani 1 1 d .
H11 H 0.3526 0.8576 0.8892 0.063 Uiso 1 1 calc R
C13 C 0.1510(4) 0.4298(2) 0.83143(13) 0.0462(9) Uani 1 1 d .
H13A H 0.1278 0.5039 0.8349 0.055 Uiso 1 1 calc R
H13B H 0.2380 0.4222 0.8070 0.055 Uiso 1 1 calc R
C14 C -0.0018(5) 0.3744(3) 0.81231(13) 0.0522(10) Uani 1 1 d .
H14A H -0.0910 0.3849 0.8357 0.063 Uiso 1 1 calc R
H14B H -0.0338 0.4042 0.7805 0.063 Uiso 1 1 calc R
C15 C -0.0570(5) 0.1904(3) 0.89069(14) 0.0651(11) Uani 1 1 d .
H15A H -0.0187 0.1586 0.9210 0.098 Uiso 1 1 calc R
H15B H -0.1386 0.1465 0.8756 0.098 Uiso 1 1 calc R
H15C H -0.1039 0.2575 0.8981 0.098 Uiso 1 1 calc R
C16 C 0.0853(4) 0.4182(3) 0.92208(13) 0.0562(10) Uani 1 1 d .
H16A H 0.1016 0.4902 0.9310 0.084 Uiso 1 1 calc R
H16B H 0.1003 0.3749 0.9510 0.084 Uiso 1 1 calc R
H16C H -0.0238 0.4091 0.9094 0.084 Uiso 1 1 calc R
C17 C 0.5110(4) 0.4196(3) 0.85422(12) 0.0511(10) Uani 1 1 d .
H17A H 0.4878 0.4669 0.8273 0.077 Uiso 1 1 calc R
H17B H 0.5086 0.3490 0.8420 0.077 Uiso 1 1 calc R
H17C H 0.6175 0.4346 0.8676 0.077 Uiso 1 1 calc R
C18 C 0.8184(6) 0.6422(3) 0.85226(19) 0.1010(17) Uani 1 1 d .
H18A H 0.8105 0.5934 0.8251 0.152 Uiso 1 1 calc R
H18B H 0.7105 0.6638 0.8621 0.152 Uiso 1 1 calc R
H18C H 0.8723 0.6094 0.8800 0.152 Uiso 1 1 calc R
C19 C 0.9503(7) 0.8138(4) 0.89210(17) 0.1092(18) Uani 1 1 d .
H19A H 0.9976 0.7659 0.9156 0.164 Uiso 1 1 calc R
H19B H 0.8440 0.8351 0.9036 0.164 Uiso 1 1 calc R
H19C H 1.0195 0.8742 0.8889 0.164 Uiso 1 1 calc R
C1' C 0.4742(5) -0.0701(3) 0.79072(13) 0.0505(10) Uani 1 1 d .
C2' C 0.4986(6) -0.1842(3) 0.77836(13) 0.0689(12) Uani 1 1 d .
H2'1 H 0.5340 -0.2210 0.8077 0.103 Uiso 1 1 calc R
H2'2 H 0.5802 -0.1909 0.7527 0.103 Uiso 1 1 calc R
H2'3 H 0.3972 -0.2135 0.7668 0.103 Uiso 1 1 calc R
C3' C 0.6288(6) -0.0135(4) 0.8042(2) 0.0976(17) Uani 1 1 d .
H3'1 H 0.6076 0.0603 0.8058 0.146 Uiso 1 1 calc R
H3'2 H 0.7108 -0.0269 0.7792 0.146 Uiso 1 1 calc R
H3'3 H 0.6672 -0.0375 0.8360 0.146 Uiso 1 1 calc R
C4A C 0.0870(4) 0.2042(3) 0.85448(12) 0.0464(9) Uani 1 1 d .
C6A C 0.4403(5) 0.3835(3) 0.94566(12) 0.0484(9) Uani 1 1 d .
H6A1 H 0.3472 0.3899 0.9686 0.058 Uiso 1 1 calc R
C7A C 0.5061(5) 0.5609(3) 0.94875(12) 0.0428(9) Uani 1 1 d .
C11A C 0.4279(4) 0.7188(3) 0.91820(11) 0.0421(9) Uani 1 1 d .
C12A C 0.3984(4) 0.5472(3) 0.91081(12) 0.0398(9) Uani 1 1 d .
H12A H 0.3049 0.5432 0.9337 0.048 Uiso 1 1 calc R
C14A C 0.0292(4) 0.2585(3) 0.80606(12) 0.0495(9) Uani 1 1 d .
H14C H 0.1158 0.2501 0.7810 0.059 Uiso 1 1 calc R
C4B C 0.2335(4) 0.2664(2) 0.87597(12) 0.0424(9) Uani 1 1 d .
H4B1 H 0.3190 0.2595 0.8505 0.051 Uiso 1 1 calc R
C7B C 0.5301(4) 0.6709(3) 0.95401(12) 0.0436(9) Uani 1 1 d .
C12B C 0.3807(4) 0.4329(2) 0.89557(12) 0.0385(9) Uani 1 1 d .
C12C C 0.2099(4) 0.3869(2) 0.88166(12) 0.0391(9) Uani 1 1 d .

loop_
_atom_site_aniso_label
_atom_site_aniso_U_11
_atom_site_aniso_U_22
_atom_site_aniso_U_33
_atom_site_aniso_U_23
_atom_site_aniso_U_13
_atom_site_aniso_U_12
N12 0.0476(19) 0.0467(18) 0.0345(16) 0.0017(14) -0.0085(15) 0.0047(15)
O1 0.0566(18) 0.0794(18) 0.0675(17) -0.0003(14) -0.0129(14) -0.0236(14)
O2 0.0433(17) 0.0809(19) 0.0675(17) 0.0137(13) 0.0027(13) 0.0084(14)
S1 0.0564(7) 0.0747(7) 0.0688(7) 0.0170(6) 0.0020(6) 0.0130(6)
C2 0.062(3) 0.044(2) 0.069(3) -0.008(2) -0.008(2) -0.002(2)
C3 0.087(3) 0.051(3) 0.093(3) -0.002(2) 0.024(3) 0.007(2)
C4 0.053(3) 0.046(2) 0.057(2) 0.0011(19) 0.000(2) -0.0039(19)
C5 0.068(3) 0.047(2) 0.059(2) 0.0032(19) -0.013(2) 0.002(2)
C6 0.064(3) 0.052(2) 0.062(2) 0.0123(19) -0.022(2) 0.006(2)
C7 0.055(3) 0.058(2) 0.051(2) 0.0030(18) -0.022(2) 0.000(2)
C8 0.058(3) 0.070(3) 0.045(2) -0.008(2) -0.0077(18) -0.002(2)
C9 0.075(3) 0.068(3) 0.061(3) -0.022(2) 0.001(3) -0.014(3)
C10 0.079(3) 0.047(2) 0.065(3) -0.010(2) 0.008(3) 0.004(2)
C11 0.059(3) 0.047(2) 0.053(2) -0.0013(19) 0.007(2) 0.000(2)
C13 0.043(2) 0.043(2) 0.052(2) 0.0024(18) -0.008(2) 0.0051(18)
C14 0.046(2) 0.056(2) 0.055(2) 0.0016(18) -0.008(2) 0.004(2)
C15 0.052(3) 0.068(2) 0.076(3) 0.001(2) 0.006(2) -0.014(2)
C16 0.048(3) 0.065(2) 0.056(2) -0.0046(19) 0.005(2) 0.008(2)
C17 0.039(2) 0.057(2) 0.058(2) -0.0036(18) 0.003(2) 0.000(2)
C18 0.068(3) 0.089(4) 0.146(5) 0.021(3) 0.034(3) 0.009(3)
C19 0.104(4) 0.123(4) 0.101(4) -0.031(3) 0.027(4) -0.007(4)
C1' 0.053(3) 0.055(2) 0.044(2) -0.0048(18) 0.002(2) -0.005(2)
C2' 0.073(3) 0.059(3) 0.075(3) 0.001(2) 0.010(3) 0.019(2)
C3' 0.060(3) 0.097(4) 0.136(4) -0.031(3) 0.003(3) -0.013(3)
C4A 0.042(2) 0.047(2) 0.050(2) 0.0031(17) 0.004(2) -0.0035(19)
C6A 0.049(2) 0.050(2) 0.047(2) 0.0072(17) -0.009(2) 0.004(2)
C7A 0.040(2) 0.053(2) 0.0353(19) -0.0001(16) -0.0075(18) 0.0020(19)
C11A 0.044(2) 0.048(2) 0.0344(18) -0.0022(17) 0.0021(19) 0.0011(19)
C12A 0.036(2) 0.051(2) 0.0321(19) 0.0022(17) 0.0065(18) 0.0007(18)
C14A 0.041(2) 0.055(2) 0.053(2) -0.0001(18) -0.0051(18) -0.009(2)
C4B 0.040(2) 0.041(2) 0.046(2) 0.0010(18) -0.0005(17) 0.0000(18)
C7B 0.041(2) 0.051(2) 0.039(2) -0.0056(17) 0.0021(19) 0.0001(19)
C12B 0.037(2) 0.0386(19) 0.039(2) 0.0011(16) -0.0028(17) 0.0031(17)
C12C 0.035(2) 0.039(2) 0.044(2) 0.0028(16) 0.0006(18) 0.0045(17)

loop_
_atom_type_symbol
_atom_type_description
_atom_type_scat_dispersion_real
_atom_type_scat_dispersion_imag
_atom_type_scat_source
C C 0.0033 0.0016 'International Tables Vol C Tables 4.2.6.8 and 6.1.1.4'
H H 0.0000 0.0000 'International Tables Vol C Tables 4.2.6.8 and 6.1.1.4'
N N 0.0061 0.0033 'International Tables Vol C Tables 4.2.6.8 and 6.1.1.4'
O O 0.0106 0.0060 'International Tables Vol C Tables 4.2.6.8 and 6.1.1.4'
S S 0.1246 0.1234 'International Tables Vol C Tables 4.2.6.8 and 6.1.1.4'

loop_
_geom_angle_atom_site_label_1
_geom_angle_atom_site_label_2
_geom_angle_atom_site_label_3
_geom_angle
C12A N12 C11A 106.9(3)
O2 S1 C18 106.71(19)
O2 S1 C19 106.1(2)
C18 S1 C19 98.3(2)
C1' C2 C3 127.9(4)
C2 C3 C4 113.9(3)
C3 C4 C4A 117.4(3)
C6 C5 C4B 113.6(3)
C6A C6 C5 109.3(3)
C7A C7 C6A 99.4(3)
C9 C8 C7B 119.6(4)
C8 C9 C10 120.4(4)
C11 C10 C9 121.4(4)
C10 C11 C11A 118.3(4)
C14 C13 C12C 112.7(3)
C14A C14 C13 110.8(3)
C2 C1' C3' 124.2(4)
C2 C1' C2' 121.6(4)
C3' C1' C2' 114.1(4)
C15 C4A C14A 110.4(3)
C15 C4A C4B 114.6(3)
C14A C4A C4B 108.5(3)
C15 C4A C4 106.0(3)
C14A C4A C4 106.6(3)
C4B C4A C4 110.5(3)
C6 C6A C7 122.3(3)
C6 C6A C12B 110.9(3)
C7 C6A C12B 106.6(3)
C12A C7A C7B 106.9(3)
C12A C7A C7 111.2(3)
C7B C7A C7 141.4(3)
N12 C11A C11 129.7(3)
N12 C11A C7B 108.6(3)
C11 C11A C7B 121.7(3)
C7A C12A N12 111.3(3)
C7A C12A C12B 112.7(3)
N12 C12A C12B 135.3(3)
O1 C14A C14 111.0(3)
O1 C14A C4A 109.0(3)
C14 C14A C4A 113.5(3)
C4A C4B C5 113.6(3)
C4A C4B C12C 116.6(3)
C5 C4B C12C 112.3(3)
C8 C7B C11A 118.5(3)
C8 C7B C7A 135.3(4)
C11A C7B C7A 106.2(3)
C12A C12B C17 103.4(3)
C12A C12B C12C 120.7(3)
C17 C12B C12C 113.8(3)
C12A C12B C6A 97.4(3)
C17 C12B C6A 110.9(3)
C12C C12B C6A 109.4(3)
C13 C12C C16 108.5(3)
C13 C12C C12B 110.8(3)
C16 C12C C12B 109.0(3)
C13 C12C C4B 107.9(3)
C16 C12C C4B 114.1(3)
C12B C12C C4B 106.6(3)

loop_
_geom_bond_atom_site_label_1
_geom_bond_atom_site_label_2
_geom_bond_distance
N12 C12A 1.372(4)
N12 C11A 1.386(4)
O1 C14A 1.432(4)
O2 S1 1.502(2)
S1 C18 1.751(4)
S1 C19 1.773(5)
C2 C1' 1.303(5)
C2 C3 1.475(5)
C3 C4 1.511(5)
C4 C4A 1.569(4)
C5 C6 1.519(5)
C5 C4B 1.550(4)
C6 C6A 1.505(4)
C7 C7A 1.510(5)
C7 C6A 1.547(5)
C8 C9 1.382(5)
C8 C7B 1.396(5)
C9 C10 1.395(5)
C10 C11 1.367(5)
C11 C11A 1.391(5)
C13 C14 1.523(5)
C13 C12C 1.530(4)
C14 C14A 1.512(5)
C15 C4A 1.534(5)
C16 C12C 1.538(4)
C17 C12B 1.545(4)
C1' C3' 1.499(6)
C1' C2' 1.509(5)
C4A C14A 1.545(4)
C4A C4B 1.547(4)
C6A C12B 1.560(4)
C7A C12A 1.355(4)
C7A C7B 1.426(4)
C11A C7B 1.411(4)
C12A C12B 1.523(4)
C4B C12C 1.559(4)
C12B C12C 1.559(4)

loop_
_geom_torsion_atom_site_label_1
_geom_torsion_atom_site_label_2
_geom_torsion_atom_site_label_3
_geom_torsion_atom_site_label_4
_geom_torsion
C1' C2 C3 C4 -134.6(5)
C2 C3 C4 C4A 179.9(4)
C4B C5 C6 C6A 53.3(4)
C7B C8 C9 C10 0.0(6)
C8 C9 C10 C11 -1.3(6)
C9 C10 C11 C11A 1.6(6)
C12C C13 C14 C14A -59.0(4)
C3 C2 C1' C3' 2.6(7)
C3 C2 C1' C2' 178.8(4)
C3 C4 C4A C15 -179.1(3)
C3 C4 C4A C14A 63.3(4)
C3 C4 C4A C4B -54.4(4)
C5 C6 C6A C7 174.3(3)
C5 C6 C6A C12B -58.6(4)
C7A C7 C6A C6 162.3(3)
C7A C7 C6A C12B 33.3(3)
C6A C7 C7A C12A -19.2(4)
C6A C7 C7A C7B 170.5(4)
C12A N12 C11A C11 179.6(4)
C12A N12 C11A C7B 0.2(4)
C10 C11 C11A N12 180.0(3)
C10 C11 C11A C7B -0.7(6)
C7B C7A C12A N12 -1.4(4)
C7 C7A C12A N12 -175.1(3)
C7B C7A C12A C12B 171.2(3)
C7 C7A C12A C12B -2.5(4)
C11A N12 C12A C7A 0.8(4)
C11A N12 C12A C12B -169.5(4)
C13 C14 C14A O1 -179.7(3)
C13 C14 C14A C4A 57.1(4)
C15 C4A C14A O1 -49.4(4)
C4B C4A C14A O1 -175.8(3)
C4 C4A C14A O1 65.2(3)
C15 C4A C14A C14 74.9(4)
C4B C4A C14A C14 -51.5(4)
C4 C4A C14A C14 -170.5(3)
C15 C4A C4B C5 59.5(4)
C14A C4A C4B C5 -176.7(3)
C4 C4A C4B C5 -60.1(4)
C15 C4A C4B C12C -73.6(4)
C14A C4A C4B C12C 50.3(4)
C4 C4A C4B C12C 166.8(3)
C6 C5 C4B C4A 171.5(3)
C6 C5 C4B C12C -53.4(4)
C9 C8 C7B C11A 0.8(5)
C9 C8 C7B C7A -179.2(4)
N12 C11A C7B C8 178.9(3)
C11 C11A C7B C8 -0.6(5)
N12 C11A C7B C7A -1.1(4)
C11 C11A C7B C7A 179.5(3)
C12A C7A C7B C8 -178.5(4)
C7 C7A C7B C8 -7.9(8)
C12A C7A C7B C11A 1.5(4)
C7 C7A C7B C11A 172.0(4)
C7A C12A C12B C17 -91.0(3)
N12 C12A C12B C17 79.2(5)
C7A C12A C12B C12C 140.4(3)
N12 C12A C12B C12C -49.4(5)
C7A C12A C12B C6A 22.7(4)
N12 C12A C12B C6A -167.1(4)
C6 C6A C12B C12A -169.3(3)
C7 C6A C12B C12A -34.0(3)
C6 C6A C12B C17 -61.8(4)
C7 C6A C12B C17 73.5(3)
C6 C6A C12B C12C 64.5(4)
C7 C6A C12B C12C -160.3(3)
C14 C13 C12C C16 -69.5(3)
C14 C13 C12C C12B 170.9(3)
C14 C13 C12C C4B 54.5(4)
C12A C12B C12C C13 71.1(4)
C17 C12B C12C C13 -52.8(4)
C6A C12B C12C C13 -177.4(3)
C12A C12B C12C C16 -48.2(4)
C17 C12B C12C C16 -172.1(3)
C6A C12B C12C C16 63.3(3)
C12A C12B C12C C4B -171.8(3)
C17 C12B C12C C4B 64.4(3)
C6A C12B C12C C4B -60.2(3)
C4A C4B C12C C13 -52.1(4)
C5 C4B C12C C13 174.3(3)
C4A C4B C12C C16 68.6(4)
C5 C4B C12C C16 -65.1(4)
C4A C4B C12C C12B -171.1(3)
C5 C4B C12C C12B 55.2(4)
